data_1546695
loop_
_publ_author_name
'Benharref, Ahmed'
'El Ammari, Lahcen'
'Saadi, Mohamed'
'Taourirte, Moha'
'Oukhrib, Abdelouahd'
'Berraho, Moha'

_publ_section_title
;
 <i>N</i>-[(1a<i>R</i>,5a<i>R</i>,8<i>R</i>,9a<i>R</i>)-1,1-Dichloro-1a,5,5,7-tetramethyl-1a,2,3,4,5,5a,8,9-octahydro-1<i>H</i>-benzo[<i>a</i>]cyclopropa[<i>b</i>][7]annulen-8-yl]acetamide
;
_journal_issue 4
_journal_name_full IUCrData
_journal_page_first x170492
_journal_paper_doi 10.1107/S2414314617004928
_journal_volume 2
_journal_year 2017
_chemical_formula_iupac 'C18 H27 Cl2 N O'
_chemical_formula_moiety 'C18 H27 Cl2 N O'
_chemical_formula_sum 'C18 H27 Cl2 N O'
_chemical_formula_weight 344.30
_chemical_name_systematic
<i>N</i>-[(1a<i>R</i>,5a<i>R</i>,8<i>R</i>,9a<i>R</i>)-1,1-Dichloro-1a,5,5,7-tetramethyl-1a,2,3,4,5,5a,8,9-octahydro-1<i>H</i>-benzo[<i>a</i>]cyclopropa[<i>b</i>][7]annulen-8-yl]acetamide
_space_group_crystal_system hexagonal
_space_group_IT_number 169
_space_group_name_Hall 'P 61'
_space_group_name_H-M_alt 'P 61'
_symmetry_space_group_name_Hall 'P 61'
_symmetry_space_group_name_H-M 'P 61'
_atom_sites_solution_hydrogens geom
_atom_sites_solution_primary direct
_atom_sites_solution_secondary difmap
_audit_creation_method SHELXL-2014/7
_cell_angle_alpha 90
_cell_angle_beta 90
_cell_angle_gamma 120
_cell_formula_units_Z 6
_cell_length_a 10.5372(4)
_cell_length_b 10.5372(4)
_cell_length_c 29.9710(11)
_cell_measurement_reflns_used 3934
_cell_measurement_temperature 296(2)
_cell_measurement_theta_max 26.4
_cell_measurement_theta_min 2.3
_cell_volume 2881.92(19)
_computing_cell_refinement
;
SAINT (Bruker, 2009)
;
_computing_data_collection
;
APEX2 (Bruker, 2009)
;
_computing_data_reduction
;
SAINT (Bruker, 2009)
;
_computing_molecular_graphics
;
Mercury (Macrae <i>et al.</i>,  2008)
;
_computing_publication_material
;
<i>SHELXL2014/7</i> (Sheldrick, 2015b) and publCIF (Westrip,
2010)
;
_computing_structure_refinement
;
<i>SHELXL2014/7</i> (Sheldrick, 2015b)
;
_computing_structure_solution
;
<i>SHELXT2014/7</i> (Sheldrick, 2015a)
;
_diffrn_ambient_temperature 296(2)
_diffrn_measured_fraction_theta_full 0.999
_diffrn_measured_fraction_theta_max 1.000
_diffrn_measurement_device_type 'Bruker X8 APEX Diffractometer'
_diffrn_measurement_method '\f and \w scans'
_diffrn_radiation_type MoK\a
_diffrn_radiation_wavelength 0.71073
_diffrn_reflns_av_R_equivalents 0.0419
_diffrn_reflns_limit_h_max 13
_diffrn_reflns_limit_h_min -13
_diffrn_reflns_limit_k_max 13
_diffrn_reflns_limit_k_min -13
_diffrn_reflns_limit_l_max 37
_diffrn_reflns_limit_l_min -37
_diffrn_reflns_number 53780
_diffrn_reflns_theta_full 25.242
_diffrn_reflns_theta_max 26.369
_diffrn_reflns_theta_min 2.333
_exptl_absorpt_coefficient_mu 0.340
_exptl_absorpt_correction_T_max 0.7460
_exptl_absorpt_correction_T_min 0.6659
_exptl_absorpt_correction_type multi-scan
_exptl_absorpt_process_details
;
(SADABS; Bruker, 2009)
;
_exptl_crystal_colour colourless
_exptl_crystal_density_diffrn 1.190
_exptl_crystal_density_method 'not measured'
_exptl_crystal_description prismatic
_exptl_crystal_F_000 1104
_exptl_crystal_size_max 0.24
_exptl_crystal_size_mid 0.2
_exptl_crystal_size_min 0.15
_refine_diff_density_max 0.454
_refine_diff_density_min -0.215
_refine_ls_abs_structure_details
;
Flack <i>x</i> determined using 1571 quotients
[(<i>I</i>^+^)-(<i>I</i>^-^)]/[(<i>I</i>^+^)+(<i>I</i>^-^)]
(Parsons <i>et al.</i>,  2013)
;
_refine_ls_abs_structure_Flack 0.020(15)
_refine_ls_extinction_method none
_refine_ls_goodness_of_fit_ref 1.077
_refine_ls_hydrogen_treatment constr
_refine_ls_matrix_type full
_refine_ls_number_parameters 204
_refine_ls_number_reflns 3934
_refine_ls_number_restraints 1
_refine_ls_restrained_S_all 1.077
_refine_ls_R_factor_all 0.0464
_refine_ls_R_factor_gt 0.0392
_refine_ls_shift/su_max 0.000
_refine_ls_shift/su_mean 0.000
_refine_ls_structure_factor_coef Fsqd
_refine_ls_weighting_details 'w=1/[\s^2^(Fo^2^)+(0.0665P)^2^+0.3403P] where P=(Fo^2^+2Fc^2^)/3'
_refine_ls_weighting_scheme calc
_refine_ls_wR_factor_gt 0.1016
_refine_ls_wR_factor_ref 0.1086
_reflns_number_gt 3513
_reflns_number_total 3934
_reflns_threshold_expression 'I > 2\s(I)'
_cod_data_source_file su4144sup1.cif
_cod_data_source_block I
_cod_original_cell_volume 2881.9(2)
_cod_database_code 1546695
_shelx_space_group_comment
;
The symmetry employed for this shelxl refinement is uniquely defined
by the following loop, which should always be used as a source of
symmetry information in preference to the above space-group names.
They are only intended as comments.
;

loop_
_space_group_symop_operation_xyz
'x, y, z'
'-y, x-y, z+1/3'
'-x+y, -x, z+2/3'
'-x, -y, z+1/2'
'y, -x+y, z+5/6'
'x-y, x, z+1/6'

loop_
_atom_site_type_symbol
_atom_site_label
_atom_site_fract_x
_atom_site_fract_y
_atom_site_fract_z
_atom_site_U_iso_or_equiv
_atom_site_adp_type
_atom_site_calc_flag
_atom_site_occupancy
C C18 0.5450(7) 0.7825(6) 0.1505(3) 0.128(3) Uani d 1
H H18A 0.5000 0.7884 0.1233 0.192 Uiso calc 1
H H18B 0.6077 0.7429 0.1443 0.192 Uiso calc 1
H H18C 0.6019 0.8787 0.1631 0.192 Uiso calc 1
C C17 0.5129(8) 0.6699(7) 0.2229(2) 0.123(3) Uani d 1
H H17A 0.5735 0.6318 0.2126 0.184 Uiso calc 1
H H17B 0.4447 0.6044 0.2447 0.184 Uiso calc 1
H H17C 0.5732 0.7644 0.2362 0.184 Uiso calc 1
Cl Cl1 0.09118(10) 0.37089(13) 0.08694(3) 0.0641(3) Uani d 1
Cl Cl2 -0.10316(9) 0.19825(11) 0.15688(3) 0.0607(3) Uani d 1
N N1 0.1265(4) 0.1158(3) 0.21087(9) 0.0511(7) Uani d 1
H H1 0.1080 0.0828 0.1840 0.061 Uiso calc 1
C C2 0.0507(4) 0.3694(4) 0.14440(11) 0.0469(7) Uani d 1
C C10 0.3586(4) 0.3202(4) 0.18513(12) 0.0530(8) Uani d 1
C C9 0.3998(4) 0.4388(4) 0.16039(12) 0.0520(8) Uani d 1
H H9 0.4794 0.4661 0.1415 0.062 Uiso calc 1
C C1 0.1732(4) 0.4450(3) 0.17758(10) 0.0430(7) Uani d 1
C C11 0.2348(4) 0.2701(4) 0.21848(11) 0.0498(8) Uani d 1
H H11 0.2777 0.2748 0.2479 0.060 Uiso calc 1
O O1 0.0812(4) 0.0650(4) 0.28373(10) 0.0747(9) Uani d 1
C C12 0.1652(4) 0.3679(4) 0.22130(10) 0.0466(7) Uani d 1
H H12A 0.0634 0.3083 0.2300 0.056 Uiso calc 1
H H12B 0.2148 0.4410 0.2443 0.056 Uiso calc 1
C C8 0.3304(4) 0.5331(4) 0.15991(11) 0.0494(8) Uani d 1
H H8 0.3227 0.5542 0.1285 0.059 Uiso calc 1
C C3 0.0687(4) 0.5032(4) 0.16756(12) 0.0565(9) Uani d 1
C C14 0.0566(4) 0.0260(4) 0.24435(12) 0.0510(8) Uani d 1
C C13 0.4342(6) 0.2307(7) 0.18241(17) 0.0803(13) Uani d 1
H H13A 0.3695 0.1377 0.1689 0.120 Uiso calc 1
H H13B 0.4596 0.2155 0.2119 0.120 Uiso calc 1
H H13C 0.5214 0.2821 0.1647 0.120 Uiso calc 1
C C15 -0.0558(6) -0.1280(5) 0.23115(18) 0.0775(13) Uani d 1
H H15A -0.0320 -0.1959 0.2448 0.116 Uiso calc 1
H H15B -0.0558 -0.1376 0.1993 0.116 Uiso calc 1
H H15C -0.1510 -0.1487 0.2409 0.116 Uiso calc 1
C C4 0.1314(7) 0.6467(6) 0.14176(18) 0.0827(15) Uani d 1
H H4A 0.0515 0.6616 0.1325 0.099 Uiso calc 1
H H4B 0.1795 0.6396 0.1151 0.099 Uiso calc 1
C C16 -0.0474(6) 0.4854(6) 0.20148(16) 0.0751(12) Uani d 1
H H16A -0.1333 0.4713 0.1860 0.113 Uiso calc 1
H H16B -0.0095 0.5718 0.2196 0.113 Uiso calc 1
H H16C -0.0723 0.4020 0.2201 0.113 Uiso calc 1
C C7 0.4279(5) 0.6846(5) 0.18313(17) 0.0756(13) Uani d 1
C C5 0.2408(8) 0.7790(6) 0.1690(2) 0.1000(19) Uani d 1
H H5A 0.1872 0.8152 0.1860 0.120 Uiso calc 1
H H5B 0.3049 0.8560 0.1486 0.120 Uiso calc 1
C C6 0.3382(8) 0.7484(6) 0.2021(3) 0.113(2) Uani d 1
H H6A 0.4051 0.8399 0.2167 0.136 Uiso calc 1
H H6B 0.2744 0.6820 0.2250 0.136 Uiso calc 1

loop_
_atom_site_aniso_label
_atom_site_aniso_U_11
_atom_site_aniso_U_22
_atom_site_aniso_U_33
_atom_site_aniso_U_12
_atom_site_aniso_U_13
_atom_site_aniso_U_23
C18 0.098(4) 0.062(3) 0.151(6) -0.014(3) 0.053(4) -0.003(4)
C17 0.117(5) 0.088(4) 0.106(5) 0.008(3) -0.042(4) -0.035(4)
Cl1 0.0514(5) 0.1048(8) 0.0286(4) 0.0334(5) 0.0005(3) -0.0010(4)
Cl2 0.0445(4) 0.0679(6) 0.0495(5) 0.0128(4) 0.0036(4) -0.0046(4)
N1 0.0697(19) 0.0473(15) 0.0320(13) 0.0262(14) -0.0014(12) 0.0003(11)
C2 0.0447(16) 0.061(2) 0.0299(15) 0.0226(15) 0.0048(13) 0.0045(13)
C10 0.0502(18) 0.062(2) 0.0375(16) 0.0212(16) -0.0087(14) -0.0015(15)
C9 0.0430(16) 0.062(2) 0.0359(17) 0.0150(15) -0.0008(13) -0.0028(15)
C1 0.0501(17) 0.0399(15) 0.0299(14) 0.0157(14) 0.0044(13) 0.0001(12)
C11 0.062(2) 0.0530(18) 0.0273(14) 0.0233(16) -0.0061(13) 0.0004(13)
O1 0.091(2) 0.093(2) 0.0381(14) 0.0438(18) 0.0096(13) 0.0121(13)
C12 0.059(2) 0.0438(16) 0.0258(13) 0.0172(15) 0.0029(13) -0.0016(12)
C8 0.0501(17) 0.0469(17) 0.0328(15) 0.0105(14) 0.0066(14) 0.0014(13)
C3 0.070(2) 0.062(2) 0.043(2) 0.0369(19) 0.0142(16) 0.0122(16)
C14 0.062(2) 0.055(2) 0.0431(19) 0.0338(17) 0.0100(15) 0.0097(15)
C13 0.089(3) 0.106(4) 0.061(3) 0.060(3) -0.001(2) 0.012(2)
C15 0.089(3) 0.056(2) 0.080(3) 0.031(2) 0.027(2) 0.013(2)
C4 0.117(4) 0.078(3) 0.069(3) 0.061(3) 0.027(3) 0.029(2)
C16 0.095(3) 0.086(3) 0.064(3) 0.059(3) 0.024(2) 0.010(2)
C7 0.068(3) 0.047(2) 0.072(3) -0.0012(19) 0.010(2) -0.0086(19)
C5 0.139(5) 0.057(3) 0.106(4) 0.050(3) 0.030(4) 0.021(3)
C6 0.121(5) 0.060(3) 0.121(5) 0.016(3) 0.033(4) -0.022(3)

loop_
_atom_type_symbol
_atom_type_description
_atom_type_scat_dispersion_real
_atom_type_scat_dispersion_imag
_atom_type_scat_source
C C 0.0033 0.0016 'International Tables Vol C Tables 4.2.6.8 and 6.1.1.4'
H H 0.0000 0.0000 'International Tables Vol C Tables 4.2.6.8 and 6.1.1.4'
N N 0.0061 0.0033 'International Tables Vol C Tables 4.2.6.8 and 6.1.1.4'
O O 0.0106 0.0060 'International Tables Vol C Tables 4.2.6.8 and 6.1.1.4'
Cl Cl 0.1484 0.1585 'International Tables Vol C Tables 4.2.6.8 and 6.1.1.4'

loop_
_geom_angle_atom_site_label_1
_geom_angle_atom_site_label_2
_geom_angle_atom_site_label_3
_geom_angle
C7 C18 H18A 109.5
C7 C18 H18B 109.5
H18A C18 H18B 109.5
C7 C18 H18C 109.5
H18A C18 H18C 109.5
H18B C18 H18C 109.5
C7 C17 H17A 109.5
C7 C17 H17B 109.5
H17A C17 H17B 109.5
C7 C17 H17C 109.5
H17A C17 H17C 109.5
H17B C17 H17C 109.5
C14 N1 C11 121.5(3)
C14 N1 H1 119.2
C11 N1 H1 119.2
C3 C2 C1 61.5(2)
C3 C2 Cl2 119.0(2)
C1 C2 Cl2 120.6(2)
C3 C2 Cl1 121.7(3)
C1 C2 Cl1 119.9(2)
Cl2 C2 Cl1 108.06(19)
C9 C10 C13 122.2(4)
C9 C10 C11 121.1(4)
C13 C10 C11 116.7(4)
C10 C9 C8 126.3(3)
C10 C9 H9 116.9
C8 C9 H9 116.9
C2 C1 C12 118.9(3)
C2 C1 C8 118.3(3)
C12 C1 C8 112.0(3)
C2 C1 C3 59.0(2)
C12 C1 C3 121.5(3)
C8 C1 C3 117.7(3)
N1 C11 C10 110.0(3)
N1 C11 C12 112.7(3)
C10 C11 C12 114.8(3)
N1 C11 H11 106.2
C10 C11 H11 106.2
C12 C11 H11 106.2
C1 C12 C11 113.2(3)
C1 C12 H12A 108.9
C11 C12 H12A 108.9
C1 C12 H12B 108.9
C11 C12 H12B 108.9
H12A C12 H12B 107.8
C9 C8 C1 109.5(3)
C9 C8 C7 112.5(3)
C1 C8 C7 115.1(3)
C9 C8 H8 106.4
C1 C8 H8 106.4
C7 C8 H8 106.4
C2 C3 C4 119.2(3)
C2 C3 C16 118.5(3)
C4 C3 C16 112.4(4)
C2 C3 C1 59.5(2)
C4 C3 C1 117.1(3)
C16 C3 C1 120.7(3)
O1 C14 N1 122.6(4)
O1 C14 C15 122.1(4)
N1 C14 C15 115.4(4)
C10 C13 H13A 109.5
C10 C13 H13B 109.5
H13A C13 H13B 109.5
C10 C13 H13C 109.5
H13A C13 H13C 109.5
H13B C13 H13C 109.5
C14 C15 H15A 109.5
C14 C15 H15B 109.5
H15A C15 H15B 109.5
C14 C15 H15C 109.5
H15A C15 H15C 109.5
H15B C15 H15C 109.5
C3 C4 C5 112.9(4)
C3 C4 H4A 109.0
C5 C4 H4A 109.0
C3 C4 H4B 109.0
C5 C4 H4B 109.0
H4A C4 H4B 107.8
C3 C16 H16A 109.5
C3 C16 H16B 109.5
H16A C16 H16B 109.5
C3 C16 H16C 109.5
H16A C16 H16C 109.5
H16B C16 H16C 109.5
C18 C7 C6 114.7(5)
C18 C7 C17 104.6(6)
C6 C7 C17 106.0(5)
C18 C7 C8 107.8(4)
C6 C7 C8 112.4(4)
C17 C7 C8 111.1(4)
C4 C5 C6 115.0(4)
C4 C5 H5A 108.5
C6 C5 H5A 108.5
C4 C5 H5B 108.5
C6 C5 H5B 108.5
H5A C5 H5B 107.5
C7 C6 C5 118.0(5)
C7 C6 H6A 107.8
C5 C6 H6A 107.8
C7 C6 H6B 107.8
C5 C6 H6B 107.8
H6A C6 H6B 107.1

loop_
_geom_bond_atom_site_label_1
_geom_bond_atom_site_label_2
_geom_bond_distance
C18 C7 1.506(7)
C18 H18A 0.9600
C18 H18B 0.9600
C18 H18C 0.9600
C17 C7 1.544(9)
C17 H17A 0.9600
C17 H17B 0.9600
C17 H17C 0.9600
Cl1 C2 1.772(3)
Cl2 C2 1.760(4)
N1 C14 1.322(5)
N1 C11 1.464(5)
N1 H1 0.8600
C2 C3 1.495(5)
C2 C1 1.504(5)
C10 C9 1.326(6)
C10 C13 1.510(7)
C10 C11 1.514(5)
C9 C8 1.500(6)
C9 H9 0.9300
C1 C12 1.522(4)
C1 C8 1.532(4)
C1 C3 1.533(5)
C11 C12 1.537(5)
C11 H11 0.9800
O1 C14 1.234(5)
C12 H12A 0.9700
C12 H12B 0.9700
C8 C7 1.565(5)
C8 H8 0.9800
C3 C4 1.524(6)
C3 C16 1.529(5)
C14 C15 1.506(6)
C13 H13A 0.9600
C13 H13B 0.9600
C13 H13C 0.9600
C15 H15A 0.9600
C15 H15B 0.9600
C15 H15C 0.9600
C4 C5 1.528(9)
C4 H4A 0.9700
C4 H4B 0.9700
C16 H16A 0.9600
C16 H16B 0.9600
C16 H16C 0.9600
C7 C6 1.518(9)
C5 C6 1.572(11)
C5 H5A 0.9700
C5 H5B 0.9700
C6 H6A 0.9700
C6 H6B 0.9700

loop_
_geom_hbond_atom_site_label_D
_geom_hbond_atom_site_label_H
_geom_hbond_atom_site_label_A
_geom_hbond_site_symmetry_A
_geom_hbond_distance_DH
_geom_hbond_distance_HA
_geom_hbond_distance_DA
_geom_hbond_angle_DHA
N1 H1 O1 5_554 0.86 2.20 3.059(4) 175

_cod_database_fobs_code 1546695
